data_7057694
loop_
_publ_author_name
'Slav\'ik, P.'
'Eigner, V.'
'Lhot\'ak, P.'

_publ_section_title
;
 meta-Bridged calix[4]arenes with the methylene moiety possessing in/out
 stereochemistry of substituents
;
_journal_issue 20
_journal_name_full 'New Journal of Chemistry'
_journal_page_first 16646
_journal_paper_doi 10.1039/C8NJ02577K
_journal_volume 42
_journal_year 2018
_chemical_formula_moiety 'C47 H52 O4'
_chemical_formula_sum 'C47 H52 O4'
_chemical_formula_weight 680.93
_space_group_IT_number 2
_space_group_name_Hall '-P 1'
_space_group_name_H-M_alt 'P -1'
_symmetry_cell_setting triclinic
_symmetry_space_group_name_Hall '-P 1'
_symmetry_space_group_name_H-M 'P -1'
_atom_sites_solution_hydrogens difmap
_atom_sites_solution_primary other
_audit_update_record
;
2018-05-11 deposited with the CCDC.
2018-09-03 downloaded from the CCDC.
;
_cell_angle_alpha 94.2680(7)
_cell_angle_beta 103.0367(6)
_cell_angle_gamma 100.6984(6)
_cell_formula_units_Z 2
_cell_length_a 11.9163(3)
_cell_length_b 12.3039(3)
_cell_length_c 13.9877(3)
_cell_measurement_reflns_used 105
_cell_measurement_temperature 180
_cell_measurement_theta_max 79
_cell_measurement_theta_min 6
_cell_volume 1948.71(8)
_computing_cell_refinement 'Apex3 (Bruker AXS, 2015)'
_computing_data_collection 'Apex3 (Bruker AXS, 2015)'
_computing_data_reduction 'Apex3 (Bruker AXS, 2015)'
_computing_molecular_graphics 'CAMERON (Watkin et al., 1996)'
_computing_publication_material 'CRYSTALS (Betteridge et al., 2003)'
_computing_structure_refinement 'CRYSTALS (Betteridge et al., 2003)'
_computing_structure_solution 'Superflip (Palatinus & Chapuis, 2007)'
_diffrn_ambient_pressure 101
_diffrn_ambient_temperature 180
_diffrn_measured_fraction_theta_full 0.996
_diffrn_measured_fraction_theta_max 0.996
_diffrn_measurement_device Area
_diffrn_measurement_device_type 'Bruker Kappa Apex3'
_diffrn_measurement_method '\f & \w scans'
_diffrn_radiation_monochromator graphite
_diffrn_radiation_type 'Cu K\a'
_diffrn_radiation_wavelength 1.54178
_diffrn_reflns_av_R_equivalents 0.023
_diffrn_reflns_limit_h_max 14
_diffrn_reflns_limit_h_min -14
_diffrn_reflns_limit_k_max 14
_diffrn_reflns_limit_k_min -13
_diffrn_reflns_limit_l_max 16
_diffrn_reflns_limit_l_min -16
_diffrn_reflns_number 49238
_diffrn_reflns_theta_full 68.457
_diffrn_reflns_theta_max 68.457
_diffrn_reflns_theta_min 3.267
_diffrn_standards_number 0
_exptl_absorpt_coefficient_mu 0.562
_exptl_absorpt_correction_T_max 0.91
_exptl_absorpt_correction_T_min 0.82
_exptl_absorpt_correction_type multi-scan
_exptl_absorpt_process_details 'SADABS (Siemens, 1996)'
_exptl_crystal_colour colourless
_exptl_crystal_density_diffrn 1.160
_exptl_crystal_density_method 'not measured'
_exptl_crystal_description prism
_exptl_crystal_F_000 732
_exptl_crystal_size_max 0.426
_exptl_crystal_size_mid 0.313
_exptl_crystal_size_min 0.164
_refine_diff_density_max 0.21
_refine_diff_density_min -0.16
_refine_ls_extinction_coef 174(4)
_refine_ls_extinction_method 'Larson (1970), Equation 22'
_refine_ls_goodness_of_fit_ref 0.9999
_refine_ls_hydrogen_treatment constr
_refine_ls_matrix_type full
_refine_ls_number_parameters 461
_refine_ls_number_reflns 7115
_refine_ls_number_restraints 0
_refine_ls_R_factor_all 0.0381
_refine_ls_R_factor_gt 0.0374
_refine_ls_shift/su_max 0.0007719
_refine_ls_shift/su_mean 0.0000672
_refine_ls_structure_factor_coef Fsqd
_refine_ls_weighting_details
;
 Method, part 1, Chebychev polynomial, (Watkin, 1994, Prince, 1982) 
 [weight] = 1.0/[A~0~*T~0~(x)+A~1~*T~1~(x) ... +A~n-1~]*T~n-1~(x)] 
 where A~i~ are the Chebychev coefficients listed below and x= Fcalc/Fmax 
 Method = Robust Weighting (Prince, 1982) 
 W = [weight] * [1-(deltaF/6*sigmaF)^2^]^2^ 
 A~i~ are: 
 2.45 3.20 0.840 
;
_refine_ls_weighting_scheme calc
_refine_ls_wR_factor_all 0.0886
_refine_ls_wR_factor_gt 0.0885
_refine_ls_wR_factor_ref 0.0886
_reflns_limit_h_max 13
_reflns_limit_h_min -14
_reflns_limit_k_max 14
_reflns_limit_k_min -14
_reflns_limit_l_max 16
_reflns_limit_l_min 0
_reflns_number_gt 6992
_reflns_number_total 7144
_reflns_threshold_expression I>2.0\s(I)
_oxford_diffrn_Wilson_B_factor 2.64
_oxford_diffrn_Wilson_scale 17.19
_oxford_refine_ls_r_factor_ref 0.0380
_oxford_refine_ls_scale 0.2705(2)
_oxford_reflns_number_all 7144
_oxford_reflns_threshold_expression_ref I>-3.0\s(I)
_cod_data_source_file c8nj02577k2.cif
_cod_data_source_block 8a
_cod_depositor_comments
;
The following automatic conversions were performed:

'_atom_sites_solution_primary' value 'Other' changed to 'other'
according to
/home/data/users/saulius/crontab/automatic-downloads/rss-feeds/RSC/lib/dictionaries/cif_core.dic
dictionary named 'cif_core.dic' version 2.4.2 from 2011-04-26.

Automatic conversion script
Id: cif_fix_values 4973 2017-02-22 13:04:09Z antanas 

 Adding full bibliography for 7057693--7057697.cif.
;
_cod_original_sg_symbol_Hall '-P 1 '
_cod_original_sg_symbol_H-M 'P -1 '
_cod_database_code 7057694

loop_
_symmetry_equiv_pos_as_xyz
x,y,z
-x,-y,-z

loop_
_atom_site_label
_atom_site_type_symbol
_atom_site_fract_x
_atom_site_fract_y
_atom_site_fract_z
_atom_site_U_iso_or_equiv
_atom_site_occupancy
_atom_site_adp_type
_atom_site_refinement_flags_posn
C1 C 1.04059(10) 0.81527(8) 0.26596(8) 0.0346 1.0000 Uani .
C2 C 0.98734(11) 0.79167(9) 0.15501(8) 0.0388 1.0000 Uani .
C3 C 0.92866(10) 0.67006(9) 0.12379(7) 0.0341 1.0000 Uani .
C4 C 0.99458(10) 0.58762(9) 0.12400(8) 0.0373 1.0000 Uani .
C5 C 0.94176(10) 0.47508(9) 0.10928(8) 0.0351 1.0000 Uani .
C6 C 0.82194(9) 0.44291(8) 0.10152(7) 0.0302 1.0000 Uani .
C7 C 0.75330(9) 0.52417(8) 0.09676(6) 0.0299 1.0000 Uani .
C8 C 0.62744(9) 0.48830(9) 0.10410(7) 0.0320 1.0000 Uani .
C9 C 0.63523(8) 0.42345(8) 0.19227(7) 0.0277 1.0000 Uani .
C10 C 0.69839(8) 0.33809(8) 0.19389(7) 0.0275 1.0000 Uani .
C11 C 0.71395(8) 0.27980(8) 0.27543(7) 0.0280 1.0000 Uani .
C12 C 0.68128(8) 0.31684(8) 0.35943(7) 0.0277 1.0000 Uani .
C13 C 0.63027(8) 0.40954(8) 0.36361(7) 0.0264 1.0000 Uani .
C14 C 0.62683(8) 0.46691(8) 0.46289(7) 0.0294 1.0000 Uani .
C15 C 0.74944(8) 0.53380(8) 0.51221(7) 0.0272 1.0000 Uani .
C16 C 0.83635(9) 0.48086(9) 0.55992(7) 0.0309 1.0000 Uani .
C17 C 0.95286(9) 0.53668(9) 0.59114(7) 0.0348 1.0000 Uani .
C18 C 0.98416(9) 0.64500(9) 0.57092(7) 0.0335 1.0000 Uani .
C19 C 0.90007(9) 0.70289(8) 0.52759(7) 0.0293 1.0000 Uani .
C20 C 0.93750(10) 0.82222(8) 0.50687(8) 0.0344 1.0000 Uani .
C21 C 1.01672(9) 0.83099(8) 0.43557(8) 0.0329 1.0000 Uani .
C22 C 1.13910(10) 0.85448(9) 0.47028(9) 0.0407 1.0000 Uani .
C23 C 1.21124(10) 0.85755(10) 0.40547(10) 0.0462 1.0000 Uani .
C24 C 1.16235(10) 0.83765(9) 0.30443(10) 0.0436 1.0000 Uani .
C25 C 0.96907(9) 0.81283(8) 0.33325(8) 0.0302 1.0000 Uani .
C26 C 0.78174(8) 0.64727(8) 0.50305(7) 0.0274 1.0000 Uani .
C27 C 0.59923(8) 0.45692(8) 0.27605(7) 0.0264 1.0000 Uani .
C28 C 0.80646(10) 0.63573(8) 0.10161(7) 0.0317 1.0000 Uani .
C29 C 0.75616(9) 0.32451(8) 0.10720(7) 0.0311 1.0000 Uani .
O30 O 0.84831(6) 0.78829(6) 0.29824(5) 0.0307 1.0000 Uani .
C31 C 0.79769(10) 0.88493(9) 0.28368(8) 0.0375 1.0000 Uani .
C32 C 0.66617(10) 0.84960(10) 0.26286(8) 0.0394 1.0000 Uani .
C33 C 0.60748(13) 0.94874(13) 0.24759(12) 0.0601 1.0000 Uani .
O34 O 0.69502(6) 0.70646(6) 0.46990(5) 0.0313 1.0000 Uani .
C35 C 0.66532(9) 0.76226(9) 0.55186(8) 0.0339 1.0000 Uani .
C36 C 0.58792(11) 0.84135(10) 0.51613(8) 0.0403 1.0000 Uani .
C37 C 0.55617(11) 0.90223(10) 0.60153(9) 0.0422 1.0000 Uani .
O38 O 0.54078(6) 0.54436(6) 0.27346(5) 0.0316 1.0000 Uani .
C39 C 0.41705(9) 0.50946(10) 0.26816(8) 0.0378 1.0000 Uani .
C40 C 0.36183(11) 0.61053(12) 0.26113(8) 0.0452 1.0000 Uani .
C41 C 0.35848(12) 0.65829(13) 0.16447(10) 0.0523 1.0000 Uani .
O42 O 0.73575(7) 0.71405(6) 0.08843(5) 0.0364 1.0000 Uani .
C43 C 0.70379(12) 0.73389(10) -0.01269(8) 0.0456 1.0000 Uani .
C44 C 0.62412(12) 0.81498(11) -0.02333(10) 0.0506 1.0000 Uani .
C45 C 0.59898(15) 0.84805(14) -0.12777(12) 0.0731 1.0000 Uani .
C46 C 0.83056(10) 0.23719(8) 0.11235(7) 0.0341 1.0000 Uani .
C47 C 0.93192(11) 0.24690(10) 0.18769(8) 0.0407 1.0000 Uani .
C48 C 1.00253(13) 0.16875(11) 0.19103(11) 0.0516 1.0000 Uani .
C49 C 0.97240(14) 0.07880(11) 0.11865(13) 0.0584 1.0000 Uani .
C50 C 0.87165(15) 0.06691(10) 0.04440(12) 0.0598 1.0000 Uani .
C51 C 0.80002(12) 0.14526(9) 0.04055(9) 0.0446 1.0000 Uani .
H202 H 0.9801 0.8699 0.5697 0.0420 1.0000 Uiso R
H201 H 0.8669 0.8529 0.4800 0.0406 1.0000 Uiso R
H181 H 1.0665 0.6800 0.5866 0.0402 1.0000 Uiso R
H171 H 1.0120 0.4983 0.6241 0.0421 1.0000 Uiso R
H161 H 0.8146 0.4012 0.5688 0.0359 1.0000 Uiso R
H352 H 0.7384 0.8083 0.5977 0.0416 1.0000 Uiso R
H351 H 0.6229 0.7035 0.5868 0.0420 1.0000 Uiso R
H362 H 0.6325 0.8978 0.4765 0.0491 1.0000 Uiso R
H361 H 0.5140 0.7974 0.4637 0.0495 1.0000 Uiso R
H373 H 0.5077 0.9566 0.5788 0.0622 1.0000 Uiso R
H372 H 0.6280 0.9424 0.6526 0.0631 1.0000 Uiso R
H371 H 0.5141 0.8497 0.6398 0.0621 1.0000 Uiso R
H141 H 0.6012 0.4097 0.5058 0.0348 1.0000 Uiso R
H142 H 0.5720 0.5164 0.4535 0.0343 1.0000 Uiso R
H121 H 0.6995 0.2772 0.4182 0.0322 1.0000 Uiso R
H111 H 0.7512 0.2152 0.2761 0.0323 1.0000 Uiso R
H291 H 0.6917 0.3004 0.0445 0.0354 1.0000 Uiso R
H82 H 0.5920 0.5546 0.1162 0.0380 1.0000 Uiso R
H81 H 0.5774 0.4396 0.0441 0.0393 1.0000 Uiso R
H391 H 0.4061 0.4726 0.3308 0.0460 1.0000 Uiso R
H392 H 0.3786 0.4523 0.2081 0.0458 1.0000 Uiso R
H402 H 0.4111 0.6742 0.3204 0.0579 1.0000 Uiso R
H401 H 0.2759 0.5839 0.2713 0.0577 1.0000 Uiso R
H413 H 0.3202 0.7254 0.1584 0.0801 1.0000 Uiso R
H412 H 0.4409 0.6752 0.1501 0.0798 1.0000 Uiso R
H411 H 0.3069 0.5972 0.1021 0.0804 1.0000 Uiso R
H431 H 0.7788 0.7636 -0.0354 0.0556 1.0000 Uiso R
H432 H 0.6669 0.6603 -0.0573 0.0558 1.0000 Uiso R
H441 H 0.6622 0.8817 0.0295 0.0642 1.0000 Uiso R
H442 H 0.5489 0.7822 -0.0024 0.0642 1.0000 Uiso R
H451 H 0.5455 0.9035 -0.1342 0.1063 1.0000 Uiso R
H452 H 0.6774 0.8874 -0.1462 0.1060 1.0000 Uiso R
H453 H 0.5578 0.7748 -0.1833 0.1059 1.0000 Uiso R
H22 H 1.0536 0.8159 0.1200 0.0456 1.0000 Uiso R
H21 H 0.9269 0.8377 0.1315 0.0448 1.0000 Uiso R
H241 H 1.2103 0.8395 0.2569 0.0489 1.0000 Uiso R
H231 H 1.2996 0.8752 0.4319 0.0549 1.0000 Uiso R
H221 H 1.1733 0.8687 0.5417 0.0491 1.0000 Uiso R
H41 H 1.0784 0.6096 0.1328 0.0434 1.0000 Uiso R
H51 H 0.9889 0.4218 0.1071 0.0428 1.0000 Uiso R
H471 H 0.9524 0.3114 0.2390 0.0475 1.0000 Uiso R
H481 H 1.0792 0.1772 0.2486 0.0631 1.0000 Uiso R
H491 H 1.0223 0.0238 0.1208 0.0692 1.0000 Uiso R
H501 H 0.8499 0.0031 -0.0046 0.0689 1.0000 Uiso R
H511 H 0.7305 0.1415 -0.0135 0.0567 1.0000 Uiso R
H311 H 0.8294 0.9388 0.3473 0.0450 1.0000 Uiso R
H312 H 0.8245 0.9228 0.2281 0.0451 1.0000 Uiso R
H321 H 0.6475 0.8107 0.3188 0.0456 1.0000 Uiso R
H322 H 0.6408 0.7931 0.2038 0.0458 1.0000 Uiso R
H332 H 0.5197 0.9239 0.2352 0.0897 1.0000 Uiso R
H331 H 0.6325 1.0091 0.3095 0.0902 1.0000 Uiso R
H333 H 0.6274 0.9846 0.1875 0.0907 1.0000 Uiso R

loop_
_atom_site_aniso_label
_atom_site_aniso_U_11
_atom_site_aniso_U_22
_atom_site_aniso_U_33
_atom_site_aniso_U_23
_atom_site_aniso_U_13
_atom_site_aniso_U_12
C1 0.0396(5) 0.0229(5) 0.0452(6) 0.0069(4) 0.0193(5) 0.0045(4)
C2 0.0514(6) 0.0307(5) 0.0418(6) 0.0106(4) 0.0251(5) 0.0080(5)
C3 0.0498(6) 0.0311(5) 0.0285(5) 0.0075(4) 0.0204(4) 0.0113(5)
C4 0.0425(6) 0.0364(6) 0.0399(6) 0.0065(4) 0.0218(5) 0.0108(5)
C5 0.0470(6) 0.0331(5) 0.0335(5) 0.0053(4) 0.0194(4) 0.0169(5)
C6 0.0445(6) 0.0282(5) 0.0202(4) 0.0020(4) 0.0105(4) 0.0110(4)
C7 0.0419(5) 0.0324(5) 0.0174(4) 0.0043(4) 0.0080(4) 0.0117(4)
C8 0.0376(5) 0.0345(5) 0.0238(4) 0.0047(4) 0.0027(4) 0.0126(4)
C9 0.0269(5) 0.0275(5) 0.0255(5) 0.0026(4) 0.0020(4) 0.0036(4)
C10 0.0294(5) 0.0250(5) 0.0252(4) -0.0007(4) 0.0038(4) 0.0035(4)
C11 0.0287(5) 0.0223(4) 0.0322(5) 0.0032(4) 0.0060(4) 0.0050(4)
C12 0.0266(4) 0.0261(5) 0.0302(5) 0.0075(4) 0.0069(4) 0.0038(4)
C13 0.0220(4) 0.0279(5) 0.0297(5) 0.0045(4) 0.0086(4) 0.0032(4)
C14 0.0277(5) 0.0349(5) 0.0300(5) 0.0080(4) 0.0129(4) 0.0091(4)
C15 0.0296(5) 0.0341(5) 0.0218(4) 0.0031(4) 0.0111(4) 0.0107(4)
C16 0.0361(5) 0.0339(5) 0.0263(5) 0.0050(4) 0.0095(4) 0.0133(4)
C17 0.0352(5) 0.0435(6) 0.0279(5) 0.0031(4) 0.0047(4) 0.0177(4)
C18 0.0286(5) 0.0418(6) 0.0278(5) -0.0024(4) 0.0037(4) 0.0081(4)
C19 0.0332(5) 0.0325(5) 0.0223(4) -0.0019(4) 0.0075(4) 0.0081(4)
C20 0.0391(5) 0.0300(5) 0.0317(5) -0.0032(4) 0.0087(4) 0.0043(4)
C21 0.0346(5) 0.0229(5) 0.0401(6) 0.0014(4) 0.0093(4) 0.0035(4)
C22 0.0351(6) 0.0322(5) 0.0490(6) 0.0040(5) 0.0039(5) 0.0009(4)
C23 0.0305(5) 0.0383(6) 0.0678(8) 0.0100(5) 0.0114(5) 0.0011(5)
C24 0.0393(6) 0.0331(6) 0.0654(8) 0.0104(5) 0.0276(6) 0.0051(5)
C25 0.0314(5) 0.0210(4) 0.0391(5) 0.0028(4) 0.0117(4) 0.0045(4)
C26 0.0307(5) 0.0328(5) 0.0211(4) 0.0018(4) 0.0072(3) 0.0123(4)
C27 0.0224(4) 0.0254(5) 0.0309(5) 0.0035(4) 0.0051(4) 0.0053(4)
C28 0.0492(6) 0.0306(5) 0.0215(4) 0.0067(4) 0.0135(4) 0.0167(4)
C29 0.0418(5) 0.0280(5) 0.0225(4) -0.0006(4) 0.0065(4) 0.0083(4)
O30 0.0306(4) 0.0272(3) 0.0348(4) 0.0023(3) 0.0088(3) 0.0072(3)
C31 0.0431(6) 0.0307(5) 0.0424(6) 0.0057(4) 0.0129(5) 0.0131(5)
C32 0.0414(6) 0.0446(6) 0.0371(6) 0.0057(5) 0.0110(5) 0.0192(5)
C33 0.0594(8) 0.0619(9) 0.0698(9) 0.0118(7) 0.0183(7) 0.0352(7)
O34 0.0344(4) 0.0336(4) 0.0289(3) 0.0030(3) 0.0069(3) 0.0158(3)
C35 0.0379(5) 0.0361(5) 0.0335(5) 0.0047(4) 0.0140(4) 0.0154(4)
C36 0.0482(6) 0.0386(6) 0.0400(6) 0.0048(5) 0.0138(5) 0.0198(5)
C37 0.0508(7) 0.0355(6) 0.0496(7) 0.0063(5) 0.0254(5) 0.0159(5)
O38 0.0283(4) 0.0328(4) 0.0370(4) 0.0072(3) 0.0088(3) 0.0126(3)
C39 0.0276(5) 0.0496(6) 0.0376(5) 0.0073(5) 0.0063(4) 0.0128(5)
C40 0.0427(6) 0.0675(8) 0.0338(6) 0.0087(5) 0.0109(5) 0.0295(6)
C41 0.0498(7) 0.0714(9) 0.0453(7) 0.0194(6) 0.0128(5) 0.0303(7)
O42 0.0546(5) 0.0338(4) 0.0271(4) 0.0103(3) 0.0111(3) 0.0213(3)
C43 0.0653(8) 0.0434(6) 0.0286(5) 0.0113(5) 0.0049(5) 0.0179(6)
C44 0.0467(7) 0.0471(7) 0.0538(7) 0.0201(6) -0.0013(6) 0.0101(6)
C45 0.0728(10) 0.0675(10) 0.0643(9) 0.0334(8) -0.0170(8) 0.0093(8)
C46 0.0511(6) 0.0264(5) 0.0306(5) 0.0028(4) 0.0202(5) 0.0105(4)
C47 0.0553(7) 0.0393(6) 0.0360(6) 0.0073(5) 0.0178(5) 0.0215(5)
C48 0.0630(8) 0.0488(7) 0.0621(8) 0.0239(6) 0.0339(7) 0.0296(6)
C49 0.0749(10) 0.0340(6) 0.0917(11) 0.0215(7) 0.0564(9) 0.0255(6)
C50 0.0899(11) 0.0237(6) 0.0807(10) -0.0041(6) 0.0589(9) 0.0068(6)
C51 0.0636(8) 0.0286(5) 0.0457(6) -0.0027(5) 0.0297(6) 0.0025(5)

loop_
_atom_type_symbol
_atom_type_scat_dispersion_real
_atom_type_scat_dispersion_imag
_atom_type_scat_Cromer_Mann_a1
_atom_type_scat_Cromer_Mann_b1
_atom_type_scat_Cromer_Mann_a2
_atom_type_scat_Cromer_Mann_b2
_atom_type_scat_Cromer_Mann_a3
_atom_type_scat_Cromer_Mann_b3
_atom_type_scat_Cromer_Mann_a4
_atom_type_scat_Cromer_Mann_b4
_atom_type_scat_Cromer_Mann_c
_atom_type_scat_source
C 0.0181 0.0091 2.3100 20.8439 1.0200 10.2075 1.5886 0.5687 0.8650 51.6512 0.2156 'International Tables Vol C 4.2.6.8 and 6.1.1.4'
H 0.0000 0.0000 0.4930 10.5109 0.3229 26.1257 0.1402 3.1424 0.0408 57.7998 0.0030 'International Tables Vol C 4.2.6.8 and 6.1.1.4'
O 0.0492 0.0322 3.0485 13.2771 2.2868 5.7011 1.5463 0.3239 0.8670 32.9089 0.2508 'International Tables Vol C 4.2.6.8 and 6.1.1.4'

loop_
_geom_angle_atom_site_label_1
_geom_angle_atom_site_label_2
_geom_angle_atom_site_label_3
_geom_angle
_geom_angle_publ_flag
C2 C1 C24 121.09(10) yes
C2 C1 C25 121.23(10) yes
C24 C1 C25 117.66(11) yes
C1 C2 C3 111.70(8) yes
C1 C2 H22 107.8 no
C3 C2 H22 111.4 no
C1 C2 H21 112.6 no
C3 C2 H21 107.8 no
H22 C2 H21 105.3 no
C2 C3 C4 121.38(10) yes
C2 C3 C28 120.94(9) yes
C4 C3 C28 117.48(10) yes
C3 C4 C5 121.60(10) yes
C3 C4 H41 118.8 no
C5 C4 H41 119.5 no
C4 C5 C6 119.79(9) yes
C4 C5 H51 119.1 no
C6 C5 H51 121.1 no
C5 C6 C7 119.26(9) yes
C5 C6 C29 125.59(9) yes
C7 C6 C29 114.89(9) yes
C6 C7 C8 117.47(9) yes
C6 C7 C28 119.67(10) yes
C8 C7 C28 122.02(9) yes
C7 C8 C9 104.86(8) yes
C7 C8 H82 111.2 no
C9 C8 H82 109.5 no
C7 C8 H81 112.1 no
C9 C8 H81 109.5 no
H82 C8 H81 109.6 no
C8 C9 C10 116.75(8) yes
C8 C9 C27 122.45(9) yes
C10 C9 C27 119.97(8) yes
C9 C10 C11 119.30(9) yes
C9 C10 C29 115.66(8) yes
C11 C10 C29 124.75(9) yes
C10 C11 C12 119.46(9) yes
C10 C11 H111 121.1 no
C12 C11 H111 119.3 no
C11 C12 C13 121.94(9) yes
C11 C12 H121 117.5 no
C13 C12 H121 120.5 no
C12 C13 C14 120.31(8) yes
C12 C13 C27 117.54(8) yes
C14 C13 C27 121.47(8) yes
C13 C14 C15 108.19(7) yes
C13 C14 H141 110.1 no
C15 C14 H141 110.1 no
C13 C14 H142 110.3 no
C15 C14 H142 109.4 no
H141 C14 H142 108.8 no
C14 C15 C16 120.29(9) yes
C14 C15 C26 121.28(8) yes
C16 C15 C26 118.14(9) yes
C15 C16 C17 120.96(10) yes
C15 C16 H161 119.2 no
C17 C16 H161 119.8 no
C16 C17 C18 119.43(9) yes
C16 C17 H171 119.7 no
C18 C17 H171 120.8 no
C17 C18 C19 121.58(10) yes
C17 C18 H181 118.5 no
C19 C18 H181 119.9 no
C18 C19 C20 120.23(9) yes
C18 C19 C26 117.83(9) yes
C20 C19 C26 121.93(9) yes
C19 C20 C21 112.28(8) yes
C19 C20 H202 109.7 no
C21 C20 H202 108.7 no
C19 C20 H201 110.0 no
C21 C20 H201 109.6 no
H202 C20 H201 106.4 no
C20 C21 C22 120.85(10) yes
C20 C21 C25 120.88(9) yes
C22 C21 C25 118.24(10) yes
C21 C22 C23 120.90(11) yes
C21 C22 H221 118.9 no
C23 C22 H221 120.2 no
C22 C23 C24 119.99(11) yes
C22 C23 H231 119.8 no
C24 C23 H231 120.2 no
C1 C24 C23 121.32(11) yes
C1 C24 H241 116.5 no
C23 C24 H241 122.2 no
C1 C25 C21 121.87(10) yes
C1 C25 O30 119.41(9) yes
C21 C25 O30 118.69(9) yes
C15 C26 C19 121.36(9) yes
C15 C26 O34 119.57(8) yes
C19 C26 O34 119.07(9) yes
C13 C27 C9 120.66(9) yes
C13 C27 O38 120.48(8) yes
C9 C27 O38 118.65(8) yes
C3 C28 C7 121.12(9) yes
C3 C28 O42 120.00(9) yes
C7 C28 O42 118.81(10) yes
C6 C29 C10 104.41(7) yes
C6 C29 C46 114.70(9) yes
C10 C29 C46 115.58(8) yes
C6 C29 H291 107.9 no
C10 C29 H291 108.3 no
C46 C29 H291 105.6 no
C25 O30 C31 113.77(8) yes
O30 C31 C32 108.73(9) yes
O30 C31 H311 107.5 no
C32 C31 H311 110.4 no
O30 C31 H312 109.4 no
C32 C31 H312 112.5 no
H311 C31 H312 108.2 no
C31 C32 C33 111.19(11) yes
C31 C32 H321 107.5 no
C33 C32 H321 112.3 no
C31 C32 H322 107.1 no
C33 C32 H322 112.0 no
H321 C32 H322 106.5 no
C32 C33 H332 110.2 no
C32 C33 H331 113.1 no
H332 C33 H331 105.6 no
C32 C33 H333 109.3 no
H332 C33 H333 109.2 no
H331 C33 H333 109.4 no
C26 O34 C35 110.70(7) yes
O34 C35 C36 110.21(8) yes
O34 C35 H352 109.8 no
C36 C35 H352 106.5 no
O34 C35 H351 108.5 no
C36 C35 H351 110.3 no
H352 C35 H351 111.5 no
C35 C36 C37 111.25(9) yes
C35 C36 H362 108.2 no
C37 C36 H362 111.5 no
C35 C36 H361 108.8 no
C37 C36 H361 112.3 no
H362 C36 H361 104.5 no
C36 C37 H373 111.7 no
C36 C37 H372 111.7 no
H373 C37 H372 108.5 no
C36 C37 H371 112.2 no
H373 C37 H371 109.3 no
H372 C37 H371 103.0 no
C27 O38 C39 113.27(8) yes
O38 C39 C40 108.53(9) yes
O38 C39 H391 109.6 no
C40 C39 H391 110.4 no
O38 C39 H392 109.7 no
C40 C39 H392 110.4 no
H391 C39 H392 108.2 no
C39 C40 C41 113.22(9) yes
C39 C40 H402 109.1 no
C41 C40 H402 108.4 no
C39 C40 H401 105.6 no
C41 C40 H401 111.4 no
H402 C40 H401 109.0 no
C40 C41 H413 113.9 no
C40 C41 H412 111.8 no
H413 C41 H412 111.3 no
C40 C41 H411 111.0 no
H413 C41 H411 105.1 no
H412 C41 H411 103.1 no
C28 O42 C43 111.95(8) yes
O42 C43 C44 109.73(10) yes
O42 C43 H431 109.3 no
C44 C43 H431 110.9 no
O42 C43 H432 110.3 no
C44 C43 H432 112.5 no
H431 C43 H432 104.1 no
C43 C44 C45 111.24(13) yes
C43 C44 H441 107.8 no
C45 C44 H441 112.8 no
C43 C44 H442 109.3 no
C45 C44 H442 112.8 no
H441 C44 H442 102.5 no
C44 C45 H451 110.7 no
C44 C45 H452 111.7 no
H451 C45 H452 106.5 no
C44 C45 H453 111.4 no
H451 C45 H453 109.1 no
H452 C45 H453 107.3 no
C29 C46 C47 121.32(9) yes
C29 C46 C51 120.51(11) yes
C47 C46 C51 118.17(10) yes
C46 C47 C48 121.53(11) yes
C46 C47 H471 117.8 no
C48 C47 H471 120.6 no
C47 C48 C49 119.82(14) yes
C47 C48 H481 120.7 no
C49 C48 H481 119.5 no
C48 C49 C50 119.49(12) yes
C48 C49 H491 119.9 no
C50 C49 H491 120.6 no
C49 C50 C51 121.03(12) yes
C49 C50 H501 119.2 no
C51 C50 H501 119.8 no
C50 C51 C46 119.94(13) yes
C50 C51 H511 122.9 no
C46 C51 H511 117.0 no

loop_
_geom_bond_atom_site_label_1
_geom_bond_atom_site_label_2
_geom_bond_distance
_geom_bond_publ_flag
C1 C2 1.5217(16) yes
C1 C24 1.3957(16) yes
C1 C25 1.4035(14) yes
C2 C3 1.5150(15) yes
C2 H22 1.031 no
C2 H21 1.010 no
C3 C4 1.3933(15) yes
C3 C28 1.3941(16) yes
C4 C5 1.3897(16) yes
C4 H41 0.962 no
C5 C6 1.3860(15) yes
C5 H51 0.942 no
C6 C7 1.4007(14) yes
C6 C29 1.5376(14) yes
C7 C8 1.5117(15) yes
C7 C28 1.3906(15) yes
C8 C9 1.5128(13) yes
C8 H82 1.006 no
C8 H81 0.993 no
C9 C10 1.3998(14) yes
C9 C27 1.3956(14) yes
C10 C11 1.3877(14) yes
C10 C29 1.5366(13) yes
C11 C12 1.3900(14) yes
C11 H111 0.979 no
C12 C13 1.3919(13) yes
C12 H121 0.989 no
C13 C14 1.5228(13) yes
C13 C27 1.3995(14) yes
C14 C15 1.5173(14) yes
C14 H141 1.007 no
C14 H142 0.968 no
C15 C16 1.3948(14) yes
C15 C26 1.4011(14) yes
C16 C17 1.3848(15) yes
C16 H161 0.991 no
C17 C18 1.3837(16) yes
C17 H171 0.970 no
C18 C19 1.3907(14) yes
C18 H181 0.964 no
C19 C20 1.5222(14) yes
C19 C26 1.4010(14) yes
C20 C21 1.5168(14) yes
C20 H202 0.993 no
C20 H201 0.993 no
C21 C22 1.3961(15) yes
C21 C25 1.3997(15) yes
C22 C23 1.3809(18) yes
C22 H221 0.979 no
C23 C24 1.3859(19) yes
C23 H231 1.010 no
C24 H241 0.968 no
C25 O30 1.3786(12) yes
C26 O34 1.3881(11) yes
C27 O38 1.3844(11) yes
C28 O42 1.3894(12) yes
C29 C46 1.5106(14) yes
C29 H291 1.010 no
O30 C31 1.4374(12) yes
C31 C32 1.5007(16) yes
C31 H311 1.021 no
C31 H312 1.017 no
C32 C33 1.5201(16) yes
C32 H321 0.993 no
C32 H322 0.991 no
C33 H332 1.004 no
C33 H331 1.047 no
C33 H333 1.031 no
O34 C35 1.4378(12) yes
C35 C36 1.4983(14) yes
C35 H352 1.001 no
C35 H351 1.022 no
C36 C37 1.5189(15) yes
C36 H362 1.060 no
C36 H361 1.039 no
C37 H373 0.987 no
C37 H372 1.001 no
C37 H371 1.004 no
O38 C39 1.4404(12) yes
C39 C40 1.5106(16) yes
C39 H391 1.039 no
C39 H392 1.014 no
C40 C41 1.5091(17) yes
C40 H402 1.076 no
C40 H401 1.059 no
C41 H413 1.015 no
C41 H412 1.033 no
C41 H411 1.092 no
O42 C43 1.4312(13) yes
C43 C44 1.4929(17) yes
C43 H431 1.029 no
C43 H432 1.023 no
C44 C45 1.5251(18) yes
C44 H441 1.023 no
C44 H442 1.026 no
C45 H451 1.012 no
C45 H452 1.064 no
C45 H453 1.102 no
C46 C47 1.3918(17) yes
C46 C51 1.3906(15) yes
C47 C48 1.3872(16) yes
C47 H471 0.984 no
C48 C49 1.379(2) yes
C48 H481 1.055 no
C49 C50 1.375(2) yes
C49 H491 0.979 no
C50 C51 1.3975(19) yes
C50 H501 0.958 no
C51 H511 0.979 no

loop_
_geom_hbond_atom_site_label_D
_geom_hbond_atom_site_label_H
_geom_hbond_atom_site_label_A
_geom_hbond_site_symmetry_A
_geom_hbond_angle_DHA
_geom_hbond_distance_DH
_geom_hbond_distance_HA
_geom_hbond_distance_DA
_geom_hbond_publ_flag
C47 H471 C18 2_766 139 0.984 2.581 3.3888(16) yes
C32 H321 O34 . 154 0.993 2.563 3.4844(16) yes
C32 H322 O42 . 136 0.991 2.414 3.2004(16) yes
